data_2230642
loop_
_publ_author_name
'Zhang, Gang'
'Wang, Yong'

_publ_section_title
;
 Diaquabis(4-carboxy-2-ethyl-1<i>H</i>-imidazole-5-carboxylato-\k^2^<i>N</i>^3^,<i>O</i>^4^)manganese(II)
 <i>N</i>,<i>N</i>-dimethylformamide disolvate
;
_journal_coeditor_code GK2378
_journal_issue 7
_journal_name_full 'Acta Crystallographica Section E'
_journal_page_first m828
_journal_paper_doi 10.1107/S1600536811020071
_journal_volume 67
_journal_year 2011
_chemical_formula_iupac '[Mn (C7 H7 N2 O4)2 (H2 O)2], 2C3 H7 N O'
_chemical_formula_moiety 'C14 H18 Mn N4 O10, 2(C3 H7 N O)'
_chemical_formula_sum 'C20 H32 Mn N6 O12'
_chemical_formula_weight 603.46
_chemical_name_systematic
;
Diaquabis(4-carboxy-2-ethyl-1<i>H</i>-imidazole-5-carboxylato-
\k^2^<i>N</i>^3^,<i>O</i>^4^)manganese(II) <i>N</i>,<i>N</i>-dimethylformamide
disolvate
;
_space_group_IT_number 2
_symmetry_cell_setting triclinic
_symmetry_space_group_name_Hall '-P 1'
_symmetry_space_group_name_H-M 'P -1'
_atom_sites_solution_hydrogens geom
_atom_sites_solution_primary direct
_atom_sites_solution_secondary difmap
_audit_creation_method SHELXL-97
_cell_angle_alpha 68.8410(10)
_cell_angle_beta 77.7800(10)
_cell_angle_gamma 70.1320(10)
_cell_formula_units_Z 1
_cell_length_a 7.3246(2)
_cell_length_b 9.0070(2)
_cell_length_c 12.0541(3)
_cell_measurement_reflns_used 5837
_cell_measurement_temperature 296(2)
_cell_measurement_theta_max 27.90
_cell_measurement_theta_min 2.82
_cell_volume 693.89(3)
_computing_cell_refinement 'SAINT (Bruker, 2007)'
_computing_data_collection 'APEX2 (Bruker, 2007)'
_computing_data_reduction 'SAINT (Bruker, 2007)'
_computing_molecular_graphics 'SHELXTL (Sheldrick, 2008)'
_computing_publication_material 'SHELXL97 (Sheldrick, 2008)'
_computing_structure_refinement 'SHELXL97 (Sheldrick, 2008)'
_computing_structure_solution 'SHELXS97 (Sheldrick, 2008)'
_diffrn_ambient_temperature 296(2)
_diffrn_measured_fraction_theta_full 0.998
_diffrn_measured_fraction_theta_max 0.998
_diffrn_measurement_device_type 'Bruker APEXII area-detector'
_diffrn_measurement_method '\f and \w'
_diffrn_radiation_monochromator graphite
_diffrn_radiation_source 'fine-focus sealed tube'
_diffrn_radiation_type MoK\a
_diffrn_radiation_wavelength 0.71073
_diffrn_reflns_av_R_equivalents 0.017
_diffrn_reflns_av_sigmaI/netI 0.023
_diffrn_reflns_limit_h_max 8
_diffrn_reflns_limit_h_min -8
_diffrn_reflns_limit_k_max 10
_diffrn_reflns_limit_k_min -10
_diffrn_reflns_limit_l_max 14
_diffrn_reflns_limit_l_min -13
_diffrn_reflns_number 5239
_diffrn_reflns_theta_full 25.00
_diffrn_reflns_theta_max 25.00
_diffrn_reflns_theta_min 1.82
_diffrn_standards_number 0
_exptl_absorpt_coefficient_mu 0.544
_exptl_absorpt_correction_T_max 0.9084
_exptl_absorpt_correction_T_min 0.8989
_exptl_absorpt_correction_type multi-scan
_exptl_absorpt_process_details '(SADABS; Sheldrick, 1996)'
_exptl_crystal_colour colorless
_exptl_crystal_density_diffrn 1.444
_exptl_crystal_density_method 'not measured'
_exptl_crystal_description block
_exptl_crystal_F_000 315
_exptl_crystal_size_max 0.20
_exptl_crystal_size_mid 0.20
_exptl_crystal_size_min 0.18
_refine_diff_density_max 0.328
_refine_diff_density_min -0.206
_refine_ls_extinction_method none
_refine_ls_goodness_of_fit_ref 1.043
_refine_ls_hydrogen_treatment constr
_refine_ls_matrix_type full
_refine_ls_number_parameters 182
_refine_ls_number_reflns 2447
_refine_ls_number_restraints 3
_refine_ls_restrained_S_all 1.148
_refine_ls_R_factor_all 0.0382
_refine_ls_R_factor_gt 0.0342
_refine_ls_shift/su_max 0.000
_refine_ls_shift/su_mean 0.000
_refine_ls_structure_factor_coef Fsqd
_refine_ls_weighting_details 'calc w=1/[\s^2^(Fo^2^)+(0.0528P)^2^+0.2406P] where P=(Fo^2^+2Fc^2^)/3'
_refine_ls_weighting_scheme calc
_refine_ls_wR_factor_gt 0.0933
_refine_ls_wR_factor_ref 0.0963
_reflns_number_gt 2192
_reflns_number_total 2447
_reflns_threshold_expression I>2sigma(I)
_cod_data_source_file gk2378.cif
_cod_data_source_block I
_cod_database_code 2230642
_cod_database_fobs_code 2230642

loop_
_symmetry_equiv_pos_as_xyz
'x, y, z'
'-x, -y, -z'

loop_
_atom_site_type_symbol
_atom_site_label
_atom_site_fract_x
_atom_site_fract_y
_atom_site_fract_z
_atom_site_U_iso_or_equiv
_atom_site_adp_type
_atom_site_calc_flag
_atom_site_refinement_flags
_atom_site_occupancy
_atom_site_symmetry_multiplicity
_atom_site_disorder_assembly
_atom_site_disorder_group
Mn Mn1 1.0000 0.0000 0.0000 0.03597(17) Uani d S 1 2 . .
O O1 0.5096(2) 0.68752(18) 0.13763(14) 0.0455(4) Uani d . 1 1 . .
O O2 0.6923(2) 0.70548(17) -0.03711(13) 0.0431(4) Uani d . 1 1 . .
O O3 0.8948(3) 0.52116(18) -0.15377(14) 0.0483(4) Uani d . 1 1 . .
H H3 0.8284 0.5834 -0.1154 0.072 Uiso calc R 1 1 . .
O O4 1.0038(2) -0.25098(18) 0.12795(13) 0.0420(4) Uani d . 1 1 . .
O O5 0.3937(3) 0.3980(3) 0.39973(17) 0.0701(6) Uani d . 1 1 . .
N N1 0.8058(2) 0.17558(19) 0.09645(15) 0.0341(4) Uani d . 1 1 . .
N N2 0.6175(3) 0.3399(2) 0.19823(15) 0.0362(4) Uani d . 1 1 . .
H H2 0.5413 0.3718 0.2554 0.043 Uiso calc R 1 1 . .
N N3 0.2062(3) 0.5787(3) 0.49596(18) 0.0519(5) Uani d . 1 1 . .
C C1 0.6958(3) 0.1811(3) 0.19781(18) 0.0387(5) Uani d . 1 1 . .
C C2 0.6797(3) 0.4415(2) 0.09255(17) 0.0298(4) Uani d . 1 1 . .
C C3 0.7965(3) 0.3374(2) 0.02988(17) 0.0292(4) Uani d . 1 1 . .
C C4 0.6210(3) 0.6249(2) 0.06428(18) 0.0337(4) Uani d . 1 1 . .
C C5 0.9031(3) 0.3697(2) -0.09070(17) 0.0330(4) Uani d . 1 1 . .
C C6 0.6624(4) 0.0344(3) 0.2986(2) 0.0594(7) Uani d . 1 1 . .
H H6A 0.7410 -0.0656 0.2792 0.071 Uiso calc R 1 1 . .
H H6B 0.7080 0.0322 0.3693 0.071 Uiso calc R 1 1 . .
C C7 0.4567(6) 0.0304(5) 0.3278(4) 0.1004(13) Uani d . 1 1 . .
H H7A 0.3757 0.1320 0.3423 0.151 Uiso calc R 1 1 . .
H H7B 0.4466 -0.0620 0.3980 0.151 Uiso calc R 1 1 . .
H H7C 0.4145 0.0187 0.2620 0.151 Uiso calc R 1 1 . .
C C8 0.2127(5) 0.4520(5) 0.6120(2) 0.0766(9) Uani d . 1 1 . .
H H8A 0.2852 0.3454 0.6029 0.115 Uiso calc R 1 1 . .
H H8B 0.0822 0.4508 0.6464 0.115 Uiso calc R 1 1 . .
H H8C 0.2748 0.4761 0.6634 0.115 Uiso calc R 1 1 . .
C C9 0.1012(6) 0.7462(5) 0.4934(4) 0.1007(13) Uani d . 1 1 . .
H H9A 0.0953 0.8174 0.4120 0.151 Uiso calc R 1 1 . .
H H9B 0.1668 0.7829 0.5350 0.151 Uiso calc R 1 1 . .
H H9C -0.0288 0.7505 0.5315 0.151 Uiso calc R 1 1 . .
C C10 0.2976(4) 0.5403(4) 0.3999(2) 0.0603(7) Uani d . 1 1 . .
H H10 0.2897 0.6254 0.3272 0.072 Uiso calc R 1 1 . .
O O1W 0.7541(2) 0.0082(2) -0.07777(18) 0.0579(5) Uani d D 1 1 . .
H H1W 0.7407 -0.0852 -0.0560 0.087 Uiso d RD 1 1 . .
H H2W 0.6611 0.0895 -0.0898 0.087 Uiso d RD 1 1 . .

loop_
_atom_site_aniso_label
_atom_site_aniso_U_11
_atom_site_aniso_U_22
_atom_site_aniso_U_33
_atom_site_aniso_U_12
_atom_site_aniso_U_13
_atom_site_aniso_U_23
Mn1 0.0376(3) 0.0226(2) 0.0446(3) -0.00243(18) 0.00243(19) -0.01653(19)
O1 0.0533(9) 0.0297(8) 0.0465(9) 0.0017(7) 0.0006(7) -0.0197(7)
O2 0.0565(9) 0.0226(7) 0.0465(9) -0.0090(7) 0.0017(7) -0.0127(7)
O3 0.0653(11) 0.0272(8) 0.0415(8) -0.0125(7) 0.0157(7) -0.0109(7)
O4 0.0489(9) 0.0306(8) 0.0404(8) -0.0073(7) 0.0118(7) -0.0173(6)
O5 0.0795(13) 0.0729(14) 0.0570(11) -0.0180(11) 0.0185(10) -0.0372(10)
N1 0.0374(9) 0.0228(8) 0.0362(9) -0.0041(7) 0.0038(7) -0.0110(7)
N2 0.0416(9) 0.0293(9) 0.0313(9) -0.0032(7) 0.0044(7) -0.0131(7)
N3 0.0464(11) 0.0616(13) 0.0494(12) -0.0141(10) 0.0077(9) -0.0278(10)
C1 0.0434(12) 0.0274(11) 0.0364(11) -0.0047(9) 0.0022(9) -0.0086(9)
C2 0.0311(10) 0.0254(10) 0.0317(10) -0.0042(8) -0.0032(8) -0.0112(8)
C3 0.0304(9) 0.0224(9) 0.0331(10) -0.0047(7) -0.0007(8) -0.0108(8)
C4 0.0360(10) 0.0267(10) 0.0382(11) -0.0031(8) -0.0064(9) -0.0141(9)
C5 0.0358(10) 0.0265(10) 0.0346(10) -0.0080(8) 0.0020(8) -0.0114(8)
C6 0.0736(18) 0.0351(13) 0.0485(14) -0.0099(12) 0.0116(12) -0.0043(11)
C7 0.109(3) 0.093(3) 0.088(2) -0.064(2) -0.007(2) 0.014(2)
C8 0.091(2) 0.096(2) 0.0454(15) -0.0368(19) 0.0138(15) -0.0275(16)
C9 0.085(2) 0.084(3) 0.129(3) -0.006(2) 0.011(2) -0.058(3)
C10 0.0607(16) 0.072(2) 0.0449(14) -0.0210(14) 0.0073(12) -0.0204(13)
O1W 0.0502(9) 0.0266(8) 0.0991(14) -0.0010(7) -0.0228(9) -0.0230(9)

loop_
_atom_type_symbol
_atom_type_description
_atom_type_scat_dispersion_real
_atom_type_scat_dispersion_imag
_atom_type_scat_source
O O 0.0106 0.0060 'International Tables Vol C Tables 4.2.6.8 and 6.1.1.4'
Mn Mn 0.3368 0.7283 'International Tables Vol C Tables 4.2.6.8 and 6.1.1.4'
C C 0.0033 0.0016 'International Tables Vol C Tables 4.2.6.8 and 6.1.1.4'
N N 0.0061 0.0033 'International Tables Vol C Tables 4.2.6.8 and 6.1.1.4'
H H 0.0000 0.0000 'International Tables Vol C Tables 4.2.6.8 and 6.1.1.4'

loop_
_geom_angle_atom_site_label_1
_geom_angle_atom_site_label_2
_geom_angle_atom_site_label_3
_geom_angle_site_symmetry_1
_geom_angle_site_symmetry_3
_geom_angle
_geom_angle_publ_flag
O1W Mn1 O1W 2_755 . 180.00(10) ?
O1W Mn1 O4 2_755 2_755 90.79(6) ?
O1W Mn1 O4 . 2_755 89.21(6) ?
O1W Mn1 O4 2_755 . 89.21(6) ?
O1W Mn1 O4 . . 90.79(6) ?
O4 Mn1 O4 2_755 . 180.00(11) ?
O1W Mn1 N1 2_755 2_755 90.95(6) ?
O1W Mn1 N1 . 2_755 89.05(6) ?
O4 Mn1 N1 2_755 2_755 104.47(5) ?
O4 Mn1 N1 . 2_755 75.53(5) ?
O1W Mn1 N1 2_755 . 89.05(6) ?
O1W Mn1 N1 . . 90.95(6) ?
O4 Mn1 N1 2_755 . 75.53(5) ?
O4 Mn1 N1 . . 104.47(5) ?
N1 Mn1 N1 2_755 . 180.00(7) ?
C5 O3 H3 . . 109.5 ?
C5 O4 Mn1 2_755 . 115.88(12) ?
C1 N1 C3 . . 106.19(16) ?
C1 N1 Mn1 . . 142.61(14) ?
C3 N1 Mn1 . . 111.18(12) ?
C1 N2 C2 . . 108.45(17) ?
C1 N2 H2 . . 125.8 ?
C2 N2 H2 . . 125.8 ?
C10 N3 C9 . . 122.6(3) ?
C10 N3 C8 . . 120.8(3) ?
C9 N3 C8 . . 116.6(3) ?
N1 C1 N2 . . 110.34(18) ?
N1 C1 C6 . . 125.5(2) ?
N2 C1 C6 . . 124.14(19) ?
N2 C2 C3 . . 105.31(17) ?
N2 C2 C4 . . 122.29(17) ?
C3 C2 C4 . . 132.40(18) ?
C2 C3 N1 . . 109.70(16) ?
C2 C3 C5 . . 132.07(18) ?
N1 C3 C5 . . 118.21(16) ?
O1 C4 O2 . . 125.24(19) ?
O1 C4 C2 . . 118.76(18) ?
O2 C4 C2 . . 116.00(17) ?
O4 C5 O3 2_755 . 122.34(18) ?
O4 C5 C3 2_755 . 119.06(18) ?
O3 C5 C3 . . 118.59(17) ?
C7 C6 C1 . . 115.0(2) ?
C7 C6 H6A . . 108.5 ?
C1 C6 H6A . . 108.5 ?
C7 C6 H6B . . 108.5 ?
C1 C6 H6B . . 108.5 ?
H6A C6 H6B . . 107.5 ?
C6 C7 H7A . . 109.5 ?
C6 C7 H7B . . 109.5 ?
H7A C7 H7B . . 109.5 ?
C6 C7 H7C . . 109.5 ?
H7A C7 H7C . . 109.5 ?
H7B C7 H7C . . 109.5 ?
N3 C8 H8A . . 109.5 ?
N3 C8 H8B . . 109.5 ?
H8A C8 H8B . . 109.5 ?
N3 C8 H8C . . 109.5 ?
H8A C8 H8C . . 109.5 ?
H8B C8 H8C . . 109.5 ?
N3 C9 H9A . . 109.5 ?
N3 C9 H9B . . 109.5 ?
H9A C9 H9B . . 109.5 ?
N3 C9 H9C . . 109.5 ?
H9A C9 H9C . . 109.5 ?
H9B C9 H9C . . 109.5 ?
O5 C10 N3 . . 124.1(3) ?
O5 C10 H10 . . 118.0 ?
N3 C10 H10 . . 118.0 ?
Mn1 O1W H1W . . 109.5 ?
Mn1 O1W H2W . . 120.7 ?
H1W O1W H2W . . 120.8 ?

loop_
_geom_bond_atom_site_label_1
_geom_bond_atom_site_label_2
_geom_bond_site_symmetry_2
_geom_bond_distance
_geom_bond_publ_flag
Mn1 O1W 2_755 2.1683(17) ?
Mn1 O1W . 2.1683(17) ?
Mn1 O4 2_755 2.2244(15) ?
Mn1 O4 . 2.2244(15) ?
Mn1 N1 2_755 2.2302(15) ?
Mn1 N1 . 2.2302(15) ?
O1 C4 . 1.228(2) ?
O2 C4 . 1.281(3) ?
O3 C5 . 1.287(2) ?
O3 H3 . 0.8200 ?
O4 C5 2_755 1.238(2) ?
O5 C10 . 1.235(4) ?
N1 C1 . 1.321(3) ?
N1 C3 . 1.373(2) ?
N2 C1 . 1.350(3) ?
N2 C2 . 1.365(3) ?
N2 H2 . 0.8600 ?
N3 C10 . 1.309(3) ?
N3 C9 . 1.434(4) ?
N3 C8 . 1.449(4) ?
C1 C6 . 1.489(3) ?
C2 C3 . 1.369(3) ?
C2 C4 . 1.484(3) ?
C3 C5 . 1.475(3) ?
C5 O4 2_755 1.238(2) ?
C6 C7 . 1.483(5) ?
C6 H6A . 0.9700 ?
C6 H6B . 0.9700 ?
C7 H7A . 0.9600 ?
C7 H7B . 0.9600 ?
C7 H7C . 0.9600 ?
C8 H8A . 0.9600 ?
C8 H8B . 0.9600 ?
C8 H8C . 0.9600 ?
C9 H9A . 0.9600 ?
C9 H9B . 0.9600 ?
C9 H9C . 0.9600 ?
C10 H10 . 0.9300 ?
O1W H1W . 0.8200 ?
O1W H2W . 0.8047 ?

loop_
_geom_hbond_atom_site_label_D
_geom_hbond_atom_site_label_H
_geom_hbond_atom_site_label_A
_geom_hbond_site_symmetry_A
_geom_hbond_distance_DH
_geom_hbond_distance_HA
_geom_hbond_distance_DA
_geom_hbond_angle_DHA
O1W H2W O1 2_665 0.80 1.92 2.707(2) 165
O1W H1W O2 1_545 0.82 1.96 2.768(2) 168
N2 H2 O5 . 0.86 1.89 2.740(2) 168
O3 H3 O2 . 0.82 1.64 2.462(2) 179
